data_4071308
loop_
_publ_author_name
'Nakabuchi, Takashi'
'Matano, Yoshihiro'
'Imahori, Hiroshi'

_publ_section_title
;
 Synthesis, Structures, and Coordinating Properties of
 Phosphole-Containing Hybrid Calixpyrroles
;
_journal_issue 13
_journal_name_full Organometallics
_journal_page_first 3142
_journal_paper_doi 10.1021/om800099h
_journal_volume 27
_journal_year 2008
_chemical_formula_moiety 'C37 H43 N2 P S2'
_chemical_formula_sum 'C37 H43 N2 P S2'
_chemical_formula_weight 610.82
_chemical_name_systematic
; 
 ? 
;
_space_group_IT_number 2
_symmetry_cell_setting triclinic
_symmetry_Int_Tables_number 2
_symmetry_space_group_name_Hall '-P 1'
_symmetry_space_group_name_H-M 'P -1'
_atom_sites_solution_hydrogens geom
_atom_sites_solution_primary direct
_atom_sites_solution_secondary difmap
_audit_creation_method SHELXL-97
_cell_angle_alpha 81.068(15)
_cell_angle_beta 79.756(15)
_cell_angle_gamma 77.560(14)
_cell_formula_units_Z 2
_cell_length_a 10.386(5)
_cell_length_b 10.593(5)
_cell_length_c 16.052(8)
_cell_measurement_reflns_used 5322
_cell_measurement_temperature 173(2)
_cell_measurement_theta_max 27.5
_cell_measurement_theta_min 3.1
_cell_volume 1684.5(14)
_computing_cell_refinement CrystalClear
_computing_data_collection CrystalClear
_computing_data_reduction CrystalStructure
_computing_publication_material 'CrystalStructure 3.8'
_computing_structure_refinement 'SHELXL-97 (Sheldrick, 1997)'
_computing_structure_solution SIR97
_diffrn_ambient_temperature 173(2)
_diffrn_detector_area_resol_mean 7.31
_diffrn_measured_fraction_theta_full 0.947
_diffrn_measured_fraction_theta_max 0.947
_diffrn_measurement_device_type 'Rigaku Saturn'
_diffrn_measurement_method \w
_diffrn_radiation_monochromator graphite
_diffrn_radiation_source 'fine-focus sealed tube'
_diffrn_radiation_type MoK\a
_diffrn_radiation_wavelength 0.71070
_diffrn_reflns_av_R_equivalents 0.0439
_diffrn_reflns_av_sigmaI/netI 0.0975
_diffrn_reflns_limit_h_max 13
_diffrn_reflns_limit_h_min -13
_diffrn_reflns_limit_k_max 12
_diffrn_reflns_limit_k_min -13
_diffrn_reflns_limit_l_max 20
_diffrn_reflns_limit_l_min -20
_diffrn_reflns_number 13347
_diffrn_reflns_theta_full 27.48
_diffrn_reflns_theta_max 27.48
_diffrn_reflns_theta_min 3.10
_exptl_absorpt_coefficient_mu 0.233
_exptl_absorpt_correction_T_max 0.9548
_exptl_absorpt_correction_T_min 0.9124
_exptl_absorpt_correction_type multi-scan
_exptl_absorpt_process_details 'Jacobson, R. (1998) Private communication'
_exptl_crystal_colour colorless
_exptl_crystal_density_diffrn 1.204
_exptl_crystal_density_method 'not measured'
_exptl_crystal_description prismatic
_exptl_crystal_F_000 652
_exptl_crystal_size_max 0.40
_exptl_crystal_size_mid 0.20
_exptl_crystal_size_min 0.20
_refine_diff_density_max 0.454
_refine_diff_density_min -0.542
_refine_diff_density_rms 0.078
_refine_ls_extinction_method none
_refine_ls_goodness_of_fit_ref 1.001
_refine_ls_hydrogen_treatment refall
_refine_ls_matrix_type full
_refine_ls_number_parameters 380
_refine_ls_number_reflns 7312
_refine_ls_number_restraints 0
_refine_ls_restrained_S_all 1.001
_refine_ls_R_factor_all 0.0853
_refine_ls_R_factor_gt 0.0616
_refine_ls_shift/su_max 0.001
_refine_ls_shift/su_mean 0.000
_refine_ls_structure_factor_coef Fsqd
_refine_ls_weighting_details 'calc w=1/[\s^2^(Fo^2^)+(0.0400P)^2^+2.0000P] where P=(Fo^2^+2Fc^2^)/3'
_refine_ls_weighting_scheme calc
_refine_ls_wR_factor_gt 0.1499
_refine_ls_wR_factor_ref 0.1573
_reflns_number_gt 4398
_reflns_number_total 7312
_reflns_threshold_expression >2sigma(I)
_cod_data_source_file om800099h-file001.cif
_cod_data_source_block 10S
_cod_database_code 4071308

loop_
_symmetry_equiv_pos_as_xyz
'x, y, z'
'-x, -y, -z'

loop_
_atom_site_label
_atom_site_type_symbol
_atom_site_fract_x
_atom_site_fract_y
_atom_site_fract_z
_atom_site_U_iso_or_equiv
_atom_site_adp_type
_atom_site_occupancy
_atom_site_symmetry_multiplicity
_atom_site_calc_flag
_atom_site_refinement_flags
S1 S 0.22288(9) 0.92816(8) 0.61518(6) 0.0362(2) Uani 1 1 d .
S2 S 0.07898(9) 0.67008(9) 0.86612(6) 0.0364(2) Uani 1 1 d .
P1 P 0.19072(9) 1.10366(8) 0.65173(5) 0.0268(2) Uani 1 1 d .
N1 N 0.3590(3) 0.8246(2) 0.80987(17) 0.0285(6) Uani 1 1 d .
H42 H 0.3442 0.8224 0.7579 0.034 Uiso 1 1 d .
N2 N -0.0780(3) 0.9519(3) 0.76833(17) 0.0283(6) Uani 1 1 d .
H43 H -0.0149 0.9322 0.7253 0.034 Uiso 1 1 d .
C1 C 0.2276(3) 1.1038(3) 0.7572(2) 0.0261(7) Uani 1 1 d .
C2 C 0.1106(3) 1.1327(3) 0.8095(2) 0.0278(7) Uani 1 1 d .
C3 C 0.0751(4) 1.1527(4) 0.9023(2) 0.0429(9) Uani 1 1 d .
H1 H 0.1525 1.1679 0.9249 0.051 Uiso 1 1 calc R
H2 H 0.0426 1.0770 0.9371 0.051 Uiso 1 1 calc R
C4 C -0.0377(4) 1.2764(4) 0.9007(3) 0.0516(11) Uani 1 1 d .
H3 H -0.1132 1.2633 0.9463 0.062 Uiso 1 1 calc R
H4 H -0.0039 1.3527 0.9102 0.062 Uiso 1 1 calc R
C5 C -0.0837(4) 1.2992(3) 0.8129(2) 0.0380(9) Uani 1 1 d .
H5 H -0.0519 1.3748 0.7776 0.046 Uiso 1 1 calc R
H6 H -0.1822 1.3150 0.8189 0.046 Uiso 1 1 calc R
C6 C -0.0197(3) 1.1699(3) 0.7718(2) 0.0278(7) Uani 1 1 d .
C7 C 0.0159(3) 1.1806(3) 0.6756(2) 0.0296(7) Uani 1 1 d .
C8 C 0.3674(3) 1.0629(3) 0.7836(2) 0.0285(7) Uani 1 1 d .
C9 C 0.4788(3) 1.0484(3) 0.7056(2) 0.0383(9) Uani 1 1 d .
H7 H 0.5656 1.0187 0.7254 0.046 Uiso 1 1 calc R
H8 H 0.4773 1.1326 0.6702 0.046 Uiso 1 1 calc R
H9 H 0.4640 0.9845 0.6720 0.046 Uiso 1 1 calc R
C10 C 0.3973(4) 1.1679(3) 0.8310(3) 0.0442(10) Uani 1 1 d .
H10 H 0.3412 1.1691 0.8869 0.053 Uiso 1 1 calc R
H11 H 0.3780 1.2535 0.7974 0.053 Uiso 1 1 calc R
H12 H 0.4914 1.1473 0.8385 0.053 Uiso 1 1 calc R
C11 C 0.3756(3) 0.9341(3) 0.8407(2) 0.0259(7) Uani 1 1 d .
C12 C 0.3981(3) 0.8966(3) 0.9227(2) 0.0297(7) Uani 1 1 d .
H13 H 0.4140 0.9513 0.9599 0.036 Uiso 1 1 calc R
C13 C 0.3940(3) 0.7622(3) 0.9433(2) 0.0276(7) Uani 1 1 d .
H14 H 0.4064 0.7110 0.9964 0.033 Uiso 1 1 calc R
C14 C 0.3689(3) 0.7198(3) 0.8725(2) 0.0248(7) Uani 1 1 d .
C15 C 0.3555(3) 0.5862(3) 0.8543(2) 0.0280(7) Uani 1 1 d .
C16 C 0.4812(3) 0.5279(3) 0.7945(3) 0.0413(9) Uani 1 1 d .
H15 H 0.4720 0.4429 0.7821 0.050 Uiso 1 1 calc R
H16 H 0.5601 0.5174 0.8225 0.050 Uiso 1 1 calc R
H17 H 0.4911 0.5866 0.7412 0.050 Uiso 1 1 calc R
C17 C 0.3410(4) 0.4953(3) 0.9377(2) 0.0394(9) Uani 1 1 d .
H18 H 0.2607 0.5314 0.9752 0.047 Uiso 1 1 calc R
H19 H 0.4194 0.4867 0.9658 0.047 Uiso 1 1 calc R
H20 H 0.3337 0.4095 0.9255 0.047 Uiso 1 1 calc R
C18 C 0.2325(3) 0.6042(3) 0.8120(2) 0.0254(7) Uani 1 1 d .
C19 C 0.2186(3) 0.5855(3) 0.7328(2) 0.0350(8) Uani 1 1 d .
H21 H 0.2910 0.5495 0.6929 0.042 Uiso 1 1 calc R
C20 C 0.0851(3) 0.6249(3) 0.7152(2) 0.0336(8) Uani 1 1 d .
H22 H 0.0601 0.6178 0.6622 0.040 Uiso 1 1 calc R
C21 C -0.0030(3) 0.6734(3) 0.7810(2) 0.0255(7) Uani 1 1 d .
C22 C -0.1496(3) 0.7365(3) 0.7866(2) 0.0300(7) Uani 1 1 d .
C23 C -0.1986(4) 0.7426(4) 0.7008(3) 0.0468(10) Uani 1 1 d .
H23 H -0.2938 0.7816 0.7060 0.056 Uiso 1 1 calc R
H24 H -0.1847 0.6544 0.6850 0.056 Uiso 1 1 calc R
H25 H -0.1486 0.7958 0.6566 0.056 Uiso 1 1 calc R
C24 C -0.2325(4) 0.6590(3) 0.8565(3) 0.0455(10) Uani 1 1 d .
H26 H -0.2006 0.6544 0.9110 0.055 Uiso 1 1 calc R
H27 H -0.2233 0.5707 0.8419 0.055 Uiso 1 1 calc R
H28 H -0.3264 0.7023 0.8613 0.055 Uiso 1 1 calc R
C25 C -0.1628(3) 0.8724(3) 0.8099(2) 0.0263(7) Uani 1 1 d .
C26 C -0.2474(3) 0.9375(3) 0.8717(2) 0.0372(9) Uani 1 1 d .
H29 H -0.3175 0.9064 0.9104 0.045 Uiso 1 1 calc R
C27 C -0.2107(4) 1.0599(3) 0.8673(2) 0.0375(9) Uani 1 1 d .
H30 H -0.2527 1.1254 0.9028 0.045 Uiso 1 1 calc R
C28 C -0.1054(3) 1.0686(3) 0.8037(2) 0.0285(7) Uani 1 1 d .
C29 C -0.0666(4) 1.2227(4) 0.6180(2) 0.0400(9) Uani 1 1 d .
C30 C -0.0221(4) 1.2235(4) 0.5234(2) 0.0543(11) Uani 1 1 d .
H31 H 0.0736 1.1870 0.5125 0.065 Uiso 1 1 calc R
H32 H -0.0392 1.3132 0.4952 0.065 Uiso 1 1 calc R
H33 H -0.0716 1.1708 0.5008 0.065 Uiso 1 1 calc R
C31 C -0.2138(4) 1.2750(5) 0.6436(3) 0.0595(12) Uani 1 1 d .
H34 H -0.2443 1.2319 0.7000 0.071 Uiso 1 1 calc R
H35 H -0.2641 1.2579 0.6018 0.071 Uiso 1 1 calc R
H36 H -0.2282 1.3691 0.6456 0.071 Uiso 1 1 calc R
C32 C 0.2753(3) 1.2171(3) 0.5762(2) 0.0276(7) Uani 1 1 d .
C33 C 0.2492(4) 1.3472(3) 0.5893(2) 0.0329(8) Uani 1 1 d .
H37 H 0.1879 1.3755 0.6372 0.039 Uiso 1 1 calc R
C34 C 0.3119(4) 1.4360(3) 0.5331(2) 0.0396(9) Uani 1 1 d .
H38 H 0.2936 1.5248 0.5426 0.047 Uiso 1 1 calc R
C35 C 0.4015(4) 1.3953(4) 0.4628(2) 0.0402(9) Uani 1 1 d .
H39 H 0.4442 1.4564 0.4240 0.048 Uiso 1 1 calc R
C36 C 0.4287(4) 1.2641(4) 0.4493(2) 0.0405(9) Uani 1 1 d .
H40 H 0.4906 1.2354 0.4017 0.049 Uiso 1 1 calc R
C37 C 0.3646(3) 1.1764(3) 0.5058(2) 0.0367(8) Uani 1 1 d .
H41 H 0.3820 1.0875 0.4964 0.044 Uiso 1 1 calc R

loop_
_atom_site_aniso_label
_atom_site_aniso_U_11
_atom_site_aniso_U_22
_atom_site_aniso_U_33
_atom_site_aniso_U_23
_atom_site_aniso_U_13
_atom_site_aniso_U_12
S1 0.0452(5) 0.0233(4) 0.0414(5) -0.0155(4) -0.0005(4) -0.0059(4)
S2 0.0290(5) 0.0499(6) 0.0310(5) -0.0174(4) -0.0040(4) -0.0006(4)
P1 0.0320(5) 0.0192(4) 0.0281(5) -0.0064(3) 0.0011(4) -0.0047(3)
N1 0.0399(16) 0.0204(14) 0.0286(15) -0.0071(11) -0.0081(12) -0.0079(12)
N2 0.0292(15) 0.0245(14) 0.0297(15) -0.0108(12) 0.0055(12) -0.0043(12)
C1 0.0336(18) 0.0144(15) 0.0316(17) -0.0047(13) -0.0026(14) -0.0081(13)
C2 0.0369(19) 0.0176(16) 0.0288(17) -0.0070(13) -0.0011(15) -0.0056(14)
C3 0.045(2) 0.051(2) 0.031(2) -0.0136(17) 0.0013(17) -0.0064(19)
C4 0.057(3) 0.050(2) 0.050(3) -0.032(2) 0.008(2) -0.009(2)
C5 0.041(2) 0.0195(17) 0.050(2) -0.0171(16) 0.0068(18) -0.0012(15)
C6 0.0327(18) 0.0173(16) 0.0313(18) -0.0070(13) 0.0003(14) -0.0016(13)
C7 0.0345(19) 0.0199(17) 0.0320(18) -0.0027(14) -0.0007(15) -0.0034(14)
C8 0.0312(18) 0.0172(16) 0.0393(19) -0.0073(14) -0.0044(15) -0.0073(13)
C9 0.0300(19) 0.0306(19) 0.052(2) 0.0012(17) -0.0027(17) -0.0072(15)
C10 0.050(2) 0.0226(19) 0.068(3) -0.0112(18) -0.018(2) -0.0126(17)
C11 0.0275(17) 0.0179(16) 0.0343(18) -0.0105(13) -0.0029(14) -0.0052(13)
C12 0.0319(18) 0.0232(17) 0.0363(19) -0.0101(14) -0.0059(15) -0.0049(14)
C13 0.0309(17) 0.0207(16) 0.0310(18) -0.0073(13) -0.0063(14) -0.0004(14)
C14 0.0243(16) 0.0184(16) 0.0313(17) -0.0051(13) -0.0039(13) -0.0021(13)
C15 0.0298(17) 0.0177(16) 0.0381(19) -0.0061(14) -0.0076(15) -0.0042(13)
C16 0.0293(19) 0.0267(19) 0.072(3) -0.0226(18) -0.0054(18) -0.0035(15)
C17 0.047(2) 0.0197(17) 0.054(2) 0.0002(16) -0.0242(19) -0.0027(16)
C18 0.0260(16) 0.0150(15) 0.0347(18) -0.0066(13) -0.0015(14) -0.0031(13)
C19 0.0327(19) 0.038(2) 0.0335(19) -0.0167(16) -0.0024(15) 0.0020(16)
C20 0.037(2) 0.0321(19) 0.0338(19) -0.0144(15) -0.0093(16) -0.0008(16)
C21 0.0281(17) 0.0175(16) 0.0323(18) -0.0078(13) -0.0053(14) -0.0032(13)
C22 0.0223(16) 0.0258(17) 0.044(2) -0.0079(15) -0.0074(15) -0.0039(14)
C23 0.042(2) 0.037(2) 0.068(3) -0.025(2) -0.026(2) 0.0072(17)
C24 0.0301(19) 0.031(2) 0.074(3) -0.0091(19) 0.0058(19) -0.0117(16)
C25 0.0230(16) 0.0223(17) 0.0330(18) -0.0061(14) -0.0026(14) -0.0021(13)
C26 0.0333(19) 0.033(2) 0.044(2) -0.0128(16) 0.0083(16) -0.0087(16)
C27 0.038(2) 0.0256(19) 0.047(2) -0.0151(16) 0.0092(17) -0.0066(16)
C28 0.0307(18) 0.0225(17) 0.0310(18) -0.0066(14) 0.0007(14) -0.0044(14)
C29 0.037(2) 0.043(2) 0.039(2) 0.0016(17) -0.0056(17) -0.0093(17)
C30 0.056(3) 0.070(3) 0.037(2) 0.006(2) -0.014(2) -0.016(2)
C31 0.042(2) 0.072(3) 0.056(3) 0.010(2) -0.013(2) -0.001(2)
C32 0.0282(17) 0.0236(17) 0.0290(17) -0.0077(13) 0.0027(14) -0.0029(14)
C33 0.043(2) 0.0226(17) 0.0297(18) -0.0115(14) 0.0055(15) -0.0023(15)
C34 0.053(2) 0.0290(19) 0.036(2) -0.0065(16) 0.0056(18) -0.0133(17)
C35 0.044(2) 0.040(2) 0.036(2) 0.0009(17) 0.0013(17) -0.0164(17)
C36 0.043(2) 0.037(2) 0.035(2) -0.0080(16) 0.0127(17) -0.0061(17)
C37 0.039(2) 0.0288(19) 0.037(2) -0.0102(15) 0.0053(16) 0.0012(16)

loop_
_atom_type_symbol
_atom_type_description
_atom_type_scat_dispersion_real
_atom_type_scat_dispersion_imag
_atom_type_scat_source
C C 0.0033 0.0016 'International Tables Vol C Tables 4.2.6.8 and 6.1.1.4'
H H 0.0000 0.0000 'International Tables Vol C Tables 4.2.6.8 and 6.1.1.4'
N N 0.0061 0.0033 'International Tables Vol C Tables 4.2.6.8 and 6.1.1.4'
P P 0.1023 0.0942 'International Tables Vol C Tables 4.2.6.8 and 6.1.1.4'
S S 0.1246 0.1234 'International Tables Vol C Tables 4.2.6.8 and 6.1.1.4'

loop_
_geom_angle_atom_site_label_1
_geom_angle_atom_site_label_2
_geom_angle_atom_site_label_3
_geom_angle
C21 S2 C18 93.22(16)
C1 P1 C32 109.96(15)
C1 P1 C7 94.97(15)
C32 P1 C7 108.05(15)
C1 P1 S1 113.99(11)
C32 P1 S1 113.20(11)
C7 P1 S1 115.19(11)
C14 N1 C11 110.0(3)
C25 N2 C28 110.4(2)
C2 C1 C8 126.8(3)
C2 C1 P1 107.9(2)
C8 C1 P1 125.0(2)
C1 C2 C3 133.5(3)
C1 C2 C6 119.5(3)
C3 C2 C6 106.7(3)
C2 C3 C4 102.5(3)
C5 C4 C3 107.6(3)
C4 C5 C6 104.9(3)
C28 C6 C7 110.6(3)
C28 C6 C2 110.6(3)
C7 C6 C2 107.6(3)
C28 C6 C5 110.0(3)
C7 C6 C5 117.7(3)
C2 C6 C5 99.8(3)
C29 C7 C6 127.4(3)
C29 C7 P1 124.9(3)
C6 C7 P1 107.2(2)
C11 C8 C1 109.0(3)
C11 C8 C9 109.1(3)
C1 C8 C9 112.2(3)
C11 C8 C10 110.0(3)
C1 C8 C10 110.9(3)
C9 C8 C10 105.6(3)
C12 C11 N1 106.7(3)
C12 C11 C8 133.4(3)
N1 C11 C8 119.9(3)
C11 C12 C13 108.6(3)
C14 C13 C12 107.3(3)
C13 C14 N1 107.3(3)
C13 C14 C15 132.3(3)
N1 C14 C15 120.3(3)
C18 C15 C17 109.8(3)
C18 C15 C14 108.0(2)
C17 C15 C14 109.8(3)
C18 C15 C16 110.3(3)
C17 C15 C16 109.4(3)
C14 C15 C16 109.5(3)
C19 C18 C15 131.1(3)
C19 C18 S2 109.7(2)
C15 C18 S2 119.0(2)
C18 C19 C20 113.6(3)
C21 C20 C19 113.8(3)
C20 C21 C22 130.9(3)
C20 C21 S2 109.7(2)
C22 C21 S2 119.2(2)
C25 C22 C21 106.9(2)
C25 C22 C24 109.3(3)
C21 C22 C24 110.0(3)
C25 C22 C23 110.5(3)
C21 C22 C23 110.7(3)
C24 C22 C23 109.5(3)
N2 C25 C26 107.6(3)
N2 C25 C22 120.9(3)
C26 C25 C22 131.4(3)
C25 C26 C27 107.1(3)
C28 C27 C26 109.1(3)
C27 C28 N2 105.8(3)
C27 C28 C6 133.8(3)
N2 C28 C6 120.4(3)
C7 C29 C30 123.4(3)
C7 C29 C31 121.9(3)
C30 C29 C31 114.8(3)
C33 C32 C37 119.5(3)
C33 C32 P1 119.0(2)
C37 C32 P1 121.5(2)
C34 C33 C32 120.5(3)
C33 C34 C35 120.1(3)
C34 C35 C36 119.8(3)
C37 C36 C35 119.5(3)
C36 C37 C32 120.6(3)

loop_
_geom_bond_atom_site_label_1
_geom_bond_atom_site_label_2
_geom_bond_distance
S1 P1 1.9781(14)
S2 C21 1.726(3)
S2 C18 1.732(3)
P1 C1 1.802(3)
P1 C32 1.819(3)
P1 C7 1.822(3)
N1 C14 1.377(4)
N1 C11 1.384(4)
N2 C25 1.366(4)
N2 C28 1.393(4)
C1 C2 1.353(4)
C1 C8 1.538(5)
C2 C3 1.507(4)
C2 C6 1.529(5)
C3 C4 1.559(5)
C4 C5 1.535(5)
C5 C6 1.577(4)
C6 C28 1.512(4)
C6 C7 1.514(4)
C7 C29 1.333(5)
C8 C11 1.517(4)
C8 C9 1.547(5)
C8 C10 1.551(4)
C11 C12 1.360(4)
C12 C13 1.420(4)
C13 C14 1.369(4)
C14 C15 1.528(4)
C15 C18 1.514(4)
C15 C17 1.528(5)
C15 C16 1.548(5)
C18 C19 1.353(4)
C19 C20 1.425(5)
C20 C21 1.356(4)
C21 C22 1.518(4)
C22 C25 1.516(4)
C22 C24 1.533(5)
C22 C23 1.538(5)
C25 C26 1.369(4)
C26 C27 1.416(5)
C27 C28 1.365(4)
C29 C30 1.507(5)
C29 C31 1.515(5)
C32 C33 1.388(4)
C32 C37 1.388(4)
C33 C34 1.383(5)
C34 C35 1.389(5)
C35 C36 1.401(5)
C36 C37 1.385(5)
